data_2227245
loop_
_publ_author_name
'Jones, Peter G.'
'Freund, Andreas'
'Debeaux, Marc'
'Kowalsky, Wolfgang'
'Johannes, Hans-Hermann'

_publ_section_title
;
 <i>mer</i>-[3-Phenyl-5-(2-pyridyl-\k<i>N</i>)-1,2,4-triazol-1-ido-\k<i>N</i>^1^]bis(2-quinolylphenyl-\k^2^<i>C</i>^1^,<i>N</i>)iridium(III)
 deuterochloroform disolvate
;
_journal_coeditor_code BT5363
_journal_issue 11
_journal_name_full 'Acta Crystallographica Section E'
_journal_page_first m1408
_journal_page_last m1409
_journal_paper_doi 10.1107/S1600536810038596
_journal_volume 66
_journal_year 2010
_chemical_formula_iupac '[Ir (C13 H9 N4) (C15 H10 N)2], 2C D Cl3'
_chemical_formula_moiety 'C43 H29 Ir N6, 2(C D Cl3)'
_chemical_formula_sum 'C45 H29 Cl6 D2 Ir N6'
_chemical_formula_weight 1062.67
_chemical_name_systematic
;
<i>mer</i>-[3-Phenyl-5-(2-pyridyl-\k<i>N</i>)-1,2,4-triazol-1-ido-
\k<i>N</i>^1^]bis(2-quinolylphenyl-\k^2^<i>C</i>^1^,<i>N</i>)iridium(III)
deuterochloroform disolvate
;
_space_group_IT_number 2
_symmetry_cell_setting triclinic
_symmetry_space_group_name_Hall '-P 1'
_symmetry_space_group_name_H-M 'P -1'
_atom_sites_solution_hydrogens geom
_atom_sites_solution_primary direct
_atom_sites_solution_secondary difmap
_audit_creation_method SHELXL-97
_cell_angle_alpha 81.493(4)
_cell_angle_beta 81.509(4)
_cell_angle_gamma 85.193(4)
_cell_formula_units_Z 2
_cell_length_a 9.1399(3)
_cell_length_b 12.4430(5)
_cell_length_c 17.6762(6)
_cell_measurement_reflns_used 26610
_cell_measurement_temperature 100(2)
_cell_measurement_theta_max 30.8053
_cell_measurement_theta_min 2.1566
_cell_volume 1962.42(12)
_computing_cell_refinement
;
CrysAlis Pro (Oxford Diffraction, 2010)
;
_computing_data_collection
;
CrysAlis Pro (Oxford Diffraction, 2010)
;
_computing_data_reduction
;
CrysAlis Pro (Oxford Diffraction, 2010)
;
_computing_molecular_graphics 'XP (Siemens, 1994)'
_computing_publication_material 'SHELXL97 (Sheldrick, 2008) and PLATON (Spek, 2009)'
_computing_structure_refinement 'SHELXL97 (Sheldrick, 2008)'
_computing_structure_solution 'SHELXS97 (Sheldrick, 2008)'
_diffrn_ambient_temperature 100(2)
_diffrn_detector_area_resol_mean 16.1419
_diffrn_measured_fraction_theta_full 0.999
_diffrn_measured_fraction_theta_max 0.999
_diffrn_measurement_device_type 'Oxford Diffraction Xcalibur Eos'
_diffrn_measurement_method \w-scan
_diffrn_radiation_monochromator graphite
_diffrn_radiation_source 'Enhance (Mo) X-ray Source'
_diffrn_radiation_type MoK\a
_diffrn_radiation_wavelength 0.71073
_diffrn_reflns_av_R_equivalents 0.0617
_diffrn_reflns_av_sigmaI/netI 0.0553
_diffrn_reflns_limit_h_max 12
_diffrn_reflns_limit_h_min -12
_diffrn_reflns_limit_k_max 16
_diffrn_reflns_limit_k_min -16
_diffrn_reflns_limit_l_max 23
_diffrn_reflns_limit_l_min -23
_diffrn_reflns_number 78670
_diffrn_reflns_theta_full 28.28
_diffrn_reflns_theta_max 28.28
_diffrn_reflns_theta_min 2.16
_exptl_absorpt_coefficient_mu 3.855
_exptl_absorpt_correction_T_max 1.00000
_exptl_absorpt_correction_T_min 0.73928
_exptl_absorpt_correction_type multi-scan
_exptl_absorpt_process_details
;
(CrysAlis Pro; Oxford Diffraction, 2010)
;
_exptl_crystal_colour orange
_exptl_crystal_density_diffrn 1.798
_exptl_crystal_density_method 'not measured'
_exptl_crystal_description tablet
_exptl_crystal_F_000 1044
_exptl_crystal_size_max 0.25
_exptl_crystal_size_mid 0.20
_exptl_crystal_size_min 0.05
_refine_diff_density_max 1.030
_refine_diff_density_min -1.075
_refine_ls_extinction_method none
_refine_ls_goodness_of_fit_ref 0.927
_refine_ls_hydrogen_treatment constr
_refine_ls_matrix_type full
_refine_ls_number_parameters 487
_refine_ls_number_reflns 9739
_refine_ls_number_restraints 134
_refine_ls_restrained_S_all 0.922
_refine_ls_R_factor_all 0.0322
_refine_ls_R_factor_gt 0.0250
_refine_ls_shift/su_max 0.003
_refine_ls_shift/su_mean 0.000
_refine_ls_structure_factor_coef Fsqd
_refine_ls_weighting_details 'calc w=1/[\s^2^(Fo^2^)+(0.0190P)^2^] where P=(Fo^2^+2Fc^2^)/3'
_refine_ls_weighting_scheme calc
_refine_ls_wR_factor_gt 0.0472
_refine_ls_wR_factor_ref 0.0480
_reflns_number_gt 8125
_reflns_number_total 9739
_reflns_threshold_expression I>2\s(I)
_cod_data_source_file bt5363.cif
_cod_data_source_block I
_cod_original_cell_volume 1962.41(12)
_cod_original_formula_sum 'C45 H29 D2 Cl6 Ir N6'
_cod_database_code 2227245
_cod_database_fobs_code 2227245

loop_
_symmetry_equiv_pos_as_xyz
'x, y, z'
'-x, -y, -z'

loop_
_atom_site_type_symbol
_atom_site_label
_atom_site_fract_x
_atom_site_fract_y
_atom_site_fract_z
_atom_site_U_iso_or_equiv
_atom_site_adp_type
_atom_site_calc_flag
_atom_site_refinement_flags
_atom_site_occupancy
_atom_site_disorder_assembly
_atom_site_disorder_group
Ir Ir 0.479659(11) 0.724128(9) 0.242431(7) 0.01435(3) Uani d . 1 . .
N N1 0.5063(2) 0.76795(18) 0.12298(13) 0.0164(5) Uani d U 1 . .
C C2 0.5821(3) 0.8582(2) 0.09770(16) 0.0183(6) Uani d U 1 . .
C C3 0.6254(3) 0.8918(2) 0.01826(17) 0.0241(7) Uani d U 1 . .
H H3 0.6797 0.9550 0.0022 0.029 Uiso calc R 1 . .
C C4 0.5898(3) 0.8342(2) -0.03560(17) 0.0250(7) Uani d U 1 . .
H H4 0.6227 0.8551 -0.0889 0.030 Uiso calc R 1 . .
C C5 0.5035(3) 0.7430(2) -0.01136(16) 0.0224(6) Uani d U 1 . .
C C6 0.4578(3) 0.6834(3) -0.06484(17) 0.0274(7) Uani d U 1 . .
H H6 0.4897 0.7018 -0.1185 0.033 Uiso calc R 1 . .
C C7 0.3680(3) 0.5992(3) -0.03966(18) 0.0283(7) Uani d U 1 . .
H H7 0.3403 0.5578 -0.0757 0.034 Uiso calc R 1 . .
C C8 0.3166(3) 0.5737(2) 0.03924(17) 0.0253(7) Uani d U 1 . .
H H8 0.2504 0.5173 0.0559 0.030 Uiso calc R 1 . .
C C9 0.3608(3) 0.6295(2) 0.09300(16) 0.0198(6) Uani d U 1 . .
H H9 0.3251 0.6114 0.1463 0.024 Uiso calc R 1 . .
C C10 0.4586(3) 0.7129(2) 0.06896(16) 0.0184(6) Uani d U 1 . .
C C11 0.6096(3) 0.9190(2) 0.15802(16) 0.0189(6) Uani d U 1 . .
C C12 0.5580(3) 0.8711(2) 0.23424(17) 0.0190(6) Uani d U 1 . .
C C13 0.5710(3) 0.9308(2) 0.29458(17) 0.0226(6) Uani d U 1 . .
H H13 0.5371 0.9019 0.3464 0.027 Uiso calc R 1 . .
C C14 0.6325(3) 1.0308(2) 0.27935(19) 0.0284(7) Uani d U 1 . .
H H14 0.6397 1.0695 0.3210 0.034 Uiso calc R 1 . .
C C15 0.6835(3) 1.0757(2) 0.20527(19) 0.0293(7) Uani d U 1 . .
H H15 0.7257 1.1444 0.1961 0.035 Uiso calc R 1 . .
C C16 0.6729(3) 1.0201(2) 0.14405(18) 0.0261(7) Uani d U 1 . .
H H16 0.7085 1.0504 0.0928 0.031 Uiso calc R 1 . .
N N17 0.4354(3) 0.70179(19) 0.36314(13) 0.0239(6) Uani d U 1 . .
C C18 0.2901(3) 0.7236(3) 0.38966(19) 0.0348(8) Uani d U 1 . .
C C19 0.2355(5) 0.6990(3) 0.4688(2) 0.0534(11) Uani d U 1 . .
H H19 0.1330 0.7126 0.4857 0.064 Uiso calc R 1 . .
C C20 0.3248(5) 0.6572(3) 0.5199(2) 0.0562(11) Uani d U 1 . .
H H20 0.2855 0.6390 0.5727 0.067 Uiso calc R 1 . .
C C21 0.4788(5) 0.6398(3) 0.49591(18) 0.0439(9) Uani d U 1 . .
C C22 0.5786(5) 0.6009(3) 0.5471(2) 0.0589(11) Uani d U 1 . .
H H22 0.5423 0.5823 0.6002 0.071 Uiso calc R 1 . .
C C23 0.7259(5) 0.5885(3) 0.5236(2) 0.0557(11) Uani d U 1 . .
H H23 0.7916 0.5607 0.5598 0.067 Uiso calc R 1 . .
C C24 0.7820(4) 0.6177(3) 0.4441(2) 0.0431(9) Uani d U 1 . .
H H24 0.8857 0.6111 0.4275 0.052 Uiso calc R 1 . .
C C25 0.6862(3) 0.6555(2) 0.39132(17) 0.0298(7) Uani d U 1 . .
H H25 0.7237 0.6753 0.3385 0.036 Uiso calc R 1 . .
C C26 0.5336(4) 0.6647(2) 0.41575(17) 0.0290(7) Uani d U 1 . .
C C27 0.1995(3) 0.7753(3) 0.3323(2) 0.0338(8) Uani d U 1 . .
C C28 0.2731(3) 0.7910(2) 0.25696(19) 0.0266(7) Uani d U 1 . .
C C29 0.1941(3) 0.8497(2) 0.1998(2) 0.0354(8) Uani d U 1 . .
H H29 0.2412 0.8625 0.1480 0.043 Uiso calc R 1 . .
C C30 0.0488(4) 0.8890(3) 0.2181(3) 0.0552(12) Uani d U 1 . .
H H30 -0.0021 0.9291 0.1788 0.066 Uiso calc R 1 . .
C C31 -0.0228(4) 0.8707(3) 0.2923(3) 0.0645(14) Uani d U 1 . .
H H31 -0.1232 0.8965 0.3039 0.077 Uiso calc R 1 . .
C C32 0.0508(4) 0.8153(3) 0.3494(3) 0.0541(11) Uani d U 1 . .
H H32 0.0019 0.8036 0.4010 0.065 Uiso calc R 1 . .
N N33 0.4299(2) 0.55788(18) 0.25419(12) 0.0145(5) Uani d U 1 . .
N N34 0.3042(2) 0.50125(18) 0.27271(13) 0.0185(5) Uani d U 1 . .
C C35 0.3547(3) 0.3969(2) 0.26948(14) 0.0169(6) Uani d U 1 . .
N N36 0.5032(2) 0.38198(18) 0.25027(12) 0.0169(5) Uani d U 1 . .
C C37 0.5433(3) 0.4844(2) 0.24198(14) 0.0148(5) Uani d U 1 . .
C C38 0.6914(3) 0.5248(2) 0.22220(15) 0.0167(6) Uani d U 1 . .
N N39 0.6947(2) 0.63400(18) 0.21885(12) 0.0153(5) Uani d U 1 . .
C C40 0.8272(3) 0.6779(2) 0.20110(16) 0.0205(6) Uani d U 1 . .
H H40 0.8300 0.7547 0.1968 0.025 Uiso calc R 1 . .
C C41 0.9589(3) 0.6165(3) 0.18894(19) 0.0317(8) Uani d U 1 . .
H H41 1.0507 0.6500 0.1783 0.038 Uiso calc R 1 . .
C C42 0.9549(3) 0.5056(3) 0.19247(19) 0.0334(8) Uani d U 1 . .
H H42 1.0443 0.4616 0.1840 0.040 Uiso calc R 1 . .
C C43 0.8196(3) 0.4583(2) 0.20849(17) 0.0254(7) Uani d U 1 . .
H H43 0.8147 0.3820 0.2100 0.030 Uiso calc R 1 . .
C C44 0.2545(3) 0.3068(2) 0.28691(16) 0.0215(6) Uani d U 1 . .
C C45 0.3072(3) 0.2027(2) 0.27066(17) 0.0258(7) Uani d U 1 . .
H H45 0.4076 0.1904 0.2490 0.031 Uiso calc R 1 . .
C C46 0.2140(4) 0.1174(3) 0.2859(2) 0.0387(8) Uani d U 1 . .
H H46 0.2504 0.0470 0.2744 0.046 Uiso calc R 1 . .
C C47 0.0680(4) 0.1350(3) 0.3179(2) 0.0477(10) Uani d U 1 . .
H H47 0.0040 0.0767 0.3288 0.057 Uiso calc R 1 . .
C C48 0.0154(4) 0.2382(3) 0.3340(2) 0.0472(10) Uani d U 1 . .
H H48 -0.0852 0.2503 0.3554 0.057 Uiso calc R 1 . .
C C49 0.1075(3) 0.3236(3) 0.31940(18) 0.0330(8) Uani d U 1 . .
H H49 0.0706 0.3936 0.3315 0.040 Uiso calc R 1 . .
C C98 0.9808(4) 1.2544(3) 0.0450(2) 0.0480(10) Uani d D 1 . .
H H98 0.8770 1.2866 0.0552 0.058 Uiso calc R 1 . .
Cl Cl1 1.03734(9) 1.19846(8) 0.13387(6) 0.0509(2) Uani d D 1 . .
Cl Cl2 0.98185(9) 1.15510(8) -0.01637(6) 0.0519(3) Uani d D 1 . .
Cl Cl3 1.09404(12) 1.35913(7) 0.00000(6) 0.0619(3) Uani d D 1 . .

loop_
_atom_site_aniso_label
_atom_site_aniso_U_11
_atom_site_aniso_U_22
_atom_site_aniso_U_33
_atom_site_aniso_U_12
_atom_site_aniso_U_13
_atom_site_aniso_U_23
Ir 0.01027(5) 0.01557(6) 0.01753(5) -0.00124(4) 0.00080(4) -0.00580(4)
N1 0.0137(11) 0.0170(12) 0.0190(12) 0.0011(9) -0.0057(9) -0.0016(10)
C2 0.0145(14) 0.0177(15) 0.0219(15) 0.0030(11) -0.0063(11) 0.0011(12)
C3 0.0183(15) 0.0236(17) 0.0286(17) 0.0005(12) -0.0045(12) 0.0029(13)
C4 0.0206(15) 0.0322(18) 0.0177(15) 0.0092(13) -0.0024(12) 0.0046(13)
C5 0.0157(14) 0.0289(17) 0.0224(15) 0.0077(12) -0.0059(12) -0.0047(13)
C6 0.0237(16) 0.0372(19) 0.0218(16) 0.0120(14) -0.0072(12) -0.0090(14)
C7 0.0260(16) 0.0340(19) 0.0292(17) 0.0109(14) -0.0132(13) -0.0161(15)
C8 0.0193(15) 0.0284(17) 0.0321(17) 0.0038(13) -0.0108(13) -0.0130(14)
C9 0.0155(14) 0.0219(16) 0.0228(15) 0.0031(11) -0.0061(11) -0.0044(12)
C10 0.0130(13) 0.0232(16) 0.0199(15) 0.0075(11) -0.0074(11) -0.0057(12)
C11 0.0114(13) 0.0179(15) 0.0274(16) 0.0023(11) -0.0055(11) -0.0018(12)
C12 0.0089(13) 0.0183(15) 0.0309(17) 0.0003(11) -0.0028(11) -0.0075(13)
C13 0.0194(15) 0.0226(16) 0.0266(16) -0.0023(12) -0.0029(12) -0.0053(13)
C14 0.0262(16) 0.0241(17) 0.0389(19) -0.0049(13) -0.0101(14) -0.0099(15)
C15 0.0266(16) 0.0153(16) 0.048(2) -0.0090(13) -0.0103(15) -0.0008(14)
C16 0.0210(15) 0.0228(16) 0.0330(18) -0.0039(13) -0.0059(13) 0.0048(13)
N17 0.0315(14) 0.0215(14) 0.0196(13) -0.0124(11) 0.0068(10) -0.0094(11)
C18 0.0363(18) 0.0285(19) 0.0391(19) -0.0156(14) 0.0231(15) -0.0230(15)
C19 0.065(3) 0.047(2) 0.046(2) -0.025(2) 0.0348(19) -0.027(2)
C20 0.090(3) 0.044(2) 0.031(2) -0.031(2) 0.036(2) -0.0190(18)
C21 0.090(3) 0.029(2) 0.0147(16) -0.0232(19) 0.0005(17) -0.0069(15)
C22 0.118(3) 0.043(2) 0.0192(19) -0.027(3) -0.008(2) -0.0038(17)
C23 0.118(3) 0.031(2) 0.029(2) -0.013(2) -0.045(2) 0.0019(17)
C24 0.065(2) 0.036(2) 0.036(2) -0.0128(18) -0.0306(18) 0.0001(16)
C25 0.049(2) 0.0257(17) 0.0184(16) -0.0096(15) -0.0127(14) -0.0035(13)
C26 0.051(2) 0.0201(17) 0.0175(15) -0.0127(15) 0.0003(14) -0.0084(13)
C27 0.0210(16) 0.0265(18) 0.057(2) -0.0097(13) 0.0094(15) -0.0267(16)
C28 0.0155(14) 0.0172(16) 0.051(2) -0.0057(12) 0.0017(13) -0.0216(15)
C29 0.0188(15) 0.0224(17) 0.073(3) 0.0013(13) -0.0158(16) -0.0240(17)
C30 0.0200(18) 0.036(2) 0.124(4) 0.0090(16) -0.026(2) -0.047(2)
C31 0.0127(18) 0.047(3) 0.145(4) 0.0018(16) -0.002(2) -0.062(3)
C32 0.0250(18) 0.042(2) 0.099(3) -0.0172(16) 0.0256(19) -0.050(2)
N33 0.0144(11) 0.0160(12) 0.0132(12) -0.0018(9) 0.0017(9) -0.0056(9)
N34 0.0170(12) 0.0172(12) 0.0210(13) -0.0051(10) 0.0037(10) -0.0062(10)
C35 0.0227(14) 0.0170(14) 0.0109(13) -0.0033(11) 0.0006(11) -0.0035(11)
N36 0.0207(12) 0.0162(12) 0.0146(12) -0.0002(9) -0.0048(9) -0.0029(10)
C37 0.0161(13) 0.0180(14) 0.0109(13) 0.0006(11) -0.0036(10) -0.0029(11)
C38 0.0171(13) 0.0203(15) 0.0147(14) -0.0013(11) -0.0057(11) -0.0057(11)
N39 0.0111(11) 0.0204(13) 0.0156(12) -0.0015(9) -0.0023(9) -0.0055(10)
C40 0.0149(14) 0.0237(16) 0.0245(16) -0.0026(12) -0.0010(12) -0.0093(13)
C41 0.0124(14) 0.0341(19) 0.051(2) -0.0007(13) -0.0025(14) -0.0148(17)
C42 0.0149(15) 0.035(2) 0.053(2) 0.0089(13) -0.0069(14) -0.0177(17)
C43 0.0198(15) 0.0235(17) 0.0356(18) 0.0044(12) -0.0091(13) -0.0111(14)
C44 0.0268(15) 0.0195(15) 0.0182(15) -0.0054(12) -0.0002(12) -0.0035(12)
C45 0.0299(16) 0.0197(16) 0.0274(17) -0.0029(13) -0.0007(13) -0.0049(13)
C46 0.048(2) 0.0209(18) 0.046(2) -0.0094(15) 0.0068(17) -0.0090(16)
C47 0.052(2) 0.029(2) 0.060(3) -0.0240(17) 0.0233(19) -0.0152(18)
C48 0.045(2) 0.037(2) 0.057(2) -0.0215(17) 0.0272(18) -0.0181(19)
C49 0.0357(18) 0.0235(17) 0.038(2) -0.0119(14) 0.0150(15) -0.0113(15)
C98 0.0281(19) 0.041(2) 0.079(3) 0.0085(16) -0.0137(19) -0.021(2)
Cl1 0.0316(5) 0.0592(6) 0.0578(6) -0.0033(4) 0.0045(4) -0.0049(5)
Cl2 0.0398(5) 0.0402(6) 0.0808(8) -0.0097(4) -0.0109(5) -0.0188(5)
Cl3 0.0956(8) 0.0249(5) 0.0750(8) -0.0077(5) -0.0487(6) 0.0000(5)

loop_
_atom_type_symbol
_atom_type_description
_atom_type_scat_dispersion_real
_atom_type_scat_dispersion_imag
_atom_type_scat_source
C C 0.0033 0.0016 'International Tables Vol C Tables 4.2.6.8 and 6.1.1.4'
H H 0.0000 0.0000 'International Tables Vol C Tables 4.2.6.8 and 6.1.1.4'
N N 0.0061 0.0033 'International Tables Vol C Tables 4.2.6.8 and 6.1.1.4'
Ir Ir -1.4442 7.9887 'International Tables Vol C Tables 4.2.6.8 and 6.1.1.4'
Cl Cl 0.1484 0.1585 'International Tables Vol C Tables 4.2.6.8 and 6.1.1.4'

loop_
_geom_angle_atom_site_label_1
_geom_angle_atom_site_label_2
_geom_angle_atom_site_label_3
_geom_angle_site_symmetry_1
_geom_angle_site_symmetry_3
_geom_angle
_geom_angle_publ_flag
C28 Ir C12 . . 89.81(10) ?
C28 Ir N1 . . 93.57(11) ?
C12 Ir N1 . . 79.82(10) ?
C28 Ir N17 . . 79.82(12) ?
C12 Ir N17 . . 95.05(10) ?
N1 Ir N17 . . 171.70(9) ?
C28 Ir N33 . . 98.69(10) ?
C12 Ir N33 . . 171.11(9) ?
N1 Ir N33 . . 102.08(8) ?
N17 Ir N33 . . 83.99(8) ?
C28 Ir N39 . . 172.20(9) ?
C12 Ir N39 . . 96.86(9) ?
N1 Ir N39 . . 83.69(8) ?
N17 Ir N39 . . 103.50(9) ?
N33 Ir N39 . . 74.85(8) ?
C2 N1 C10 . . 118.8(2) ?
C2 N1 Ir . . 114.28(18) ?
C10 N1 Ir . . 126.87(19) ?
N1 C2 C3 . . 121.6(3) ?
N1 C2 C11 . . 115.0(2) ?
C3 C2 C11 . . 123.3(3) ?
C4 C3 C2 . . 120.4(3) ?
C3 C4 C5 . . 119.4(3) ?
C6 C5 C4 . . 121.7(3) ?
C6 C5 C10 . . 119.5(3) ?
C4 C5 C10 . . 118.8(3) ?
C7 C6 C5 . . 120.2(3) ?
C6 C7 C8 . . 120.2(3) ?
C9 C8 C7 . . 120.9(3) ?
C8 C9 C10 . . 120.0(3) ?
N1 C10 C9 . . 120.3(2) ?
N1 C10 C5 . . 120.6(3) ?
C9 C10 C5 . . 119.0(3) ?
C16 C11 C12 . . 121.1(3) ?
C16 C11 C2 . . 124.3(3) ?
C12 C11 C2 . . 114.5(2) ?
C13 C12 C11 . . 116.9(3) ?
C13 C12 Ir . . 128.0(2) ?
C11 C12 Ir . . 115.1(2) ?
C14 C13 C12 . . 120.9(3) ?
C15 C14 C13 . . 121.5(3) ?
C14 C15 C16 . . 119.7(3) ?
C15 C16 C11 . . 119.9(3) ?
C18 N17 C26 . . 119.3(3) ?
C18 N17 Ir . . 112.8(2) ?
C26 N17 Ir . . 127.88(19) ?
N17 C18 C19 . . 120.8(3) ?
N17 C18 C27 . . 115.7(3) ?
C19 C18 C27 . . 123.5(3) ?
C20 C19 C18 . . 121.2(4) ?
C19 C20 C21 . . 120.0(3) ?
C22 C21 C20 . . 122.7(4) ?
C22 C21 C26 . . 118.7(4) ?
C20 C21 C26 . . 118.6(3) ?
C23 C22 C21 . . 122.0(4) ?
C22 C23 C24 . . 119.5(3) ?
C25 C24 C23 . . 120.2(4) ?
C24 C25 C26 . . 119.9(3) ?
N17 C26 C25 . . 120.6(3) ?
N17 C26 C21 . . 119.8(3) ?
C25 C26 C21 . . 119.6(3) ?
C28 C27 C32 . . 120.7(3) ?
C28 C27 C18 . . 114.9(3) ?
C32 C27 C18 . . 124.2(3) ?
C27 C28 C29 . . 117.3(3) ?
C27 C28 Ir . . 115.4(2) ?
C29 C28 Ir . . 127.3(2) ?
C30 C29 C28 . . 120.9(4) ?
C31 C30 C29 . . 120.9(4) ?
C32 C31 C30 . . 119.8(3) ?
C31 C32 C27 . . 120.3(4) ?
C37 N33 N34 . . 106.6(2) ?
C37 N33 Ir . . 117.48(17) ?
N34 N33 Ir . . 135.89(16) ?
C35 N34 N33 . . 103.7(2) ?
N34 C35 N36 . . 114.8(2) ?
N34 C35 C44 . . 121.9(2) ?
N36 C35 C44 . . 123.3(2) ?
C37 N36 C35 . . 100.9(2) ?
N36 C37 N33 . . 113.9(2) ?
N36 C37 C38 . . 128.8(2) ?
N33 C37 C38 . . 117.2(2) ?
N39 C38 C43 . . 122.0(2) ?
N39 C38 C37 . . 114.3(2) ?
C43 C38 C37 . . 123.7(3) ?
C40 N39 C38 . . 118.0(2) ?
C40 N39 Ir . . 125.77(18) ?
C38 N39 Ir . . 116.20(16) ?
N39 C40 C41 . . 123.0(3) ?
C42 C41 C40 . . 118.7(3) ?
C41 C42 C43 . . 119.6(3) ?
C42 C43 C38 . . 118.6(3) ?
C49 C44 C45 . . 119.2(3) ?
C49 C44 C35 . . 121.0(3) ?
C45 C44 C35 . . 119.9(3) ?
C46 C45 C44 . . 120.6(3) ?
C47 C46 C45 . . 119.8(3) ?
C46 C47 C48 . . 119.7(3) ?
C49 C48 C47 . . 120.9(3) ?
C48 C49 C44 . . 119.9(3) ?
Cl1 C98 Cl3 . . 110.20(18) ?
Cl1 C98 Cl2 . . 111.88(19) ?
Cl3 C98 Cl2 . . 110.3(2) ?
C4 C3 H3 . . 119.8 ?
C2 C3 H3 . . 119.8 ?
C3 C4 H4 . . 120.3 ?
C5 C4 H4 . . 120.3 ?
C7 C6 H6 . . 119.9 ?
C5 C6 H6 . . 119.9 ?
C6 C7 H7 . . 119.9 ?
C8 C7 H7 . . 119.9 ?
C9 C8 H8 . . 119.6 ?
C7 C8 H8 . . 119.6 ?
C8 C9 H9 . . 120.0 ?
C10 C9 H9 . . 120.0 ?
C14 C13 H13 . . 119.5 ?
C12 C13 H13 . . 119.5 ?
C15 C14 H14 . . 119.2 ?
C13 C14 H14 . . 119.2 ?
C14 C15 H15 . . 120.2 ?
C16 C15 H15 . . 120.2 ?
C15 C16 H16 . . 120.1 ?
C11 C16 H16 . . 120.1 ?
C20 C19 H19 . . 119.4 ?
C18 C19 H19 . . 119.4 ?
C19 C20 H20 . . 120.0 ?
C21 C20 H20 . . 120.0 ?
C23 C22 H22 . . 119.0 ?
C21 C22 H22 . . 119.0 ?
C22 C23 H23 . . 120.2 ?
C24 C23 H23 . . 120.2 ?
C25 C24 H24 . . 119.9 ?
C23 C24 H24 . . 119.9 ?
C24 C25 H25 . . 120.1 ?
C26 C25 H25 . . 120.1 ?
C30 C29 H29 . . 119.5 ?
C28 C29 H29 . . 119.5 ?
C31 C30 H30 . . 119.6 ?
C29 C30 H30 . . 119.6 ?
C32 C31 H31 . . 120.1 ?
C30 C31 H31 . . 120.1 ?
C31 C32 H32 . . 119.9 ?
C27 C32 H32 . . 119.9 ?
N39 C40 H40 . . 118.5 ?
C41 C40 H40 . . 118.5 ?
C42 C41 H41 . . 120.7 ?
C40 C41 H41 . . 120.7 ?
C41 C42 H42 . . 120.2 ?
C43 C42 H42 . . 120.2 ?
C42 C43 H43 . . 120.7 ?
C38 C43 H43 . . 120.7 ?
C46 C45 H45 . . 119.7 ?
C44 C45 H45 . . 119.7 ?
C47 C46 H46 . . 120.1 ?
C45 C46 H46 . . 120.1 ?
C46 C47 H47 . . 120.1 ?
C48 C47 H47 . . 120.1 ?
C49 C48 H48 . . 119.6 ?
C47 C48 H48 . . 119.6 ?
C48 C49 H49 . . 120.1 ?
C44 C49 H49 . . 120.1 ?
Cl1 C98 H98 . . 108.1 ?
Cl3 C98 H98 . . 108.1 ?
Cl2 C98 H98 . . 108.1 ?

loop_
_geom_bond_atom_site_label_1
_geom_bond_atom_site_label_2
_geom_bond_site_symmetry_2
_geom_bond_distance
_geom_bond_publ_flag
Ir C28 . 1.995(3) ?
Ir C12 . 1.997(3) ?
Ir N1 . 2.084(2) ?
Ir N17 . 2.093(2) ?
Ir N33 . 2.129(2) ?
Ir N39 . 2.196(2) ?
N1 C2 . 1.353(3) ?
N1 C10 . 1.392(3) ?
C2 C3 . 1.412(4) ?
C2 C11 . 1.457(4) ?
C3 C4 . 1.363(4) ?
C4 C5 . 1.414(4) ?
C5 C6 . 1.413(4) ?
C5 C10 . 1.421(4) ?
C6 C7 . 1.367(4) ?
C7 C8 . 1.403(4) ?
C8 C9 . 1.380(4) ?
C9 C10 . 1.403(4) ?
C11 C16 . 1.402(4) ?
C11 C12 . 1.419(4) ?
C12 C13 . 1.411(4) ?
C13 C14 . 1.382(4) ?
C14 C15 . 1.375(4) ?
C15 C16 . 1.387(4) ?
N17 C18 . 1.361(4) ?
N17 C26 . 1.391(4) ?
C18 C19 . 1.411(5) ?
C18 C27 . 1.447(5) ?
C19 C20 . 1.328(5) ?
C20 C21 . 1.417(5) ?
C21 C22 . 1.387(5) ?
C21 C26 . 1.429(4) ?
C22 C23 . 1.352(5) ?
C23 C24 . 1.428(5) ?
C24 C25 . 1.379(4) ?
C25 C26 . 1.398(4) ?
C27 C28 . 1.394(4) ?
C27 C32 . 1.413(4) ?
C28 C29 . 1.408(4) ?
C29 C30 . 1.386(4) ?
C30 C31 . 1.372(6) ?
C31 C32 . 1.365(6) ?
N33 C37 . 1.339(3) ?
N33 N34 . 1.371(3) ?
N34 C35 . 1.347(3) ?
C35 N36 . 1.354(3) ?
C35 C44 . 1.476(4) ?
N36 C37 . 1.336(3) ?
C37 C38 . 1.460(3) ?
C38 N39 . 1.354(3) ?
C38 C43 . 1.389(4) ?
N39 C40 . 1.346(3) ?
C40 C41 . 1.378(4) ?
C41 C42 . 1.375(4) ?
C42 C43 . 1.388(4) ?
C44 C49 . 1.393(4) ?
C44 C45 . 1.398(4) ?
C45 C46 . 1.387(4) ?
C46 C47 . 1.384(4) ?
C47 C48 . 1.387(4) ?
C48 C49 . 1.381(4) ?
C98 Cl1 . 1.753(4) ?
C98 Cl3 . 1.755(4) ?
C98 Cl2 . 1.760(3) ?
C3 H3 . 0.9500 ?
C4 H4 . 0.9500 ?
C6 H6 . 0.9500 ?
C7 H7 . 0.9500 ?
C8 H8 . 0.9500 ?
C9 H9 . 0.9500 ?
C13 H13 . 0.9500 ?
C14 H14 . 0.9500 ?
C15 H15 . 0.9500 ?
C16 H16 . 0.9500 ?
C19 H19 . 0.9500 ?
C20 H20 . 0.9500 ?
C22 H22 . 0.9500 ?
C23 H23 . 0.9500 ?
C24 H24 . 0.9500 ?
C25 H25 . 0.9500 ?
C29 H29 . 0.9500 ?
C30 H30 . 0.9500 ?
C31 H31 . 0.9500 ?
C32 H32 . 0.9500 ?
C40 H40 . 0.9500 ?
C41 H41 . 0.9500 ?
C42 H42 . 0.9500 ?
C43 H43 . 0.9500 ?
C45 H45 . 0.9500 ?
C46 H46 . 0.9500 ?
C47 H47 . 0.9500 ?
C48 H48 . 0.9500 ?
C49 H49 . 0.9500 ?
C98 H98 . 1.0000 ?
